data_2011050
loop_
_publ_author_name
'Blake, Alexander J.'
'Griffiths, Rhiannon M. T.'
'Howdle, Steven M.'
'Wilson, Claire'

_publ_section_title
;
 Dichloromaleic anhydride
;
_journal_issue 6
_journal_name_full 'Acta Crystallographica Section C'
_journal_page_first e273
_journal_page_last e273
_journal_paper_doi 10.1107/S0108270100007034
_journal_volume 56
_journal_year 2000
_chemical_formula_moiety 'C4 Cl2 O3'
_chemical_formula_sum 'C4 Cl2 O3'
_chemical_formula_weight 166.94
_chemical_name_systematic
;
?
;
_space_group_IT_number 61
_symmetry_cell_setting orthorhombic
_symmetry_space_group_name_Hall '-P 2ac 2ab'
_symmetry_space_group_name_H-M 'P b c a'
_audit_creation_method SHELXL-97
_cell_angle_alpha 90.00
_cell_angle_beta 90.00
_cell_angle_gamma 90.00
_cell_formula_units_Z 8
_cell_length_a 10.6397(6)
_cell_length_b 8.2558(5)
_cell_length_c 13.0057(7)
_cell_measurement_reflns_used 5130
_cell_measurement_temperature 150(2)
_cell_measurement_theta_max 28.55
_cell_measurement_theta_min 3.12
_cell_volume 1142.41(11)
_computing_cell_refinement SMART
_computing_data_collection 'SMART (Bruker, 1998)'
_computing_data_reduction 'SAINT (Bruker, 1999)'
_computing_publication_material 'SHELXL97 and PLATON (Spek, 1999)'
_computing_structure_refinement 'SHELXL97 (Sheldrick, 1997)'
_computing_structure_solution 'SHELXTL (Bruker, 1997)'
_diffrn_ambient_temperature 150(2)
_diffrn_measured_fraction_theta_full .993
_diffrn_measured_fraction_theta_max .941
_diffrn_measurement_device_type 'Bruker SMART CCD area-detector'
_diffrn_measurement_method \w
_diffrn_radiation_monochromator graphite
_diffrn_radiation_source 'fine-focus sealed tube'
_diffrn_radiation_type MoK\a
_diffrn_radiation_wavelength .71073
_diffrn_reflns_av_R_equivalents .013
_diffrn_reflns_av_sigmaI/netI .007
_diffrn_reflns_limit_h_max 14
_diffrn_reflns_limit_h_min 0
_diffrn_reflns_limit_k_max 11
_diffrn_reflns_limit_k_min 0
_diffrn_reflns_limit_l_max 17
_diffrn_reflns_limit_l_min 0
_diffrn_reflns_number 7980
_diffrn_reflns_theta_full 27.50
_diffrn_reflns_theta_max 28.55
_diffrn_reflns_theta_min 3.13
_diffrn_standards_decay_% none
_exptl_absorpt_coefficient_mu 1.050
_exptl_absorpt_correction_T_max .779
_exptl_absorpt_correction_T_min .730
_exptl_absorpt_correction_type multi-scan
_exptl_absorpt_process_details '(SADABS; Bruker, 1996)'
_exptl_crystal_colour colourless
_exptl_crystal_density_diffrn 1.941
_exptl_crystal_density_method 'not measured'
_exptl_crystal_description block
_exptl_crystal_F_000 656
_exptl_crystal_size_max .32
_exptl_crystal_size_mid .32
_exptl_crystal_size_min .25
_refine_diff_density_max .35
_refine_diff_density_min -.21
_refine_ls_extinction_coef .0056(7)
_refine_ls_extinction_method SHELXL97
_refine_ls_goodness_of_fit_ref 1.041
_refine_ls_hydrogen_treatment none
_refine_ls_matrix_type full
_refine_ls_number_parameters 83
_refine_ls_number_reflns 1372
_refine_ls_number_restraints 0
_refine_ls_restrained_S_all 1.041
_refine_ls_R_factor_all .026
_refine_ls_R_factor_gt .023
_refine_ls_shift/su_max .001
_refine_ls_shift/su_mean .000
_refine_ls_structure_factor_coef Fsqd
_refine_ls_weighting_details 'calc w = 1/[\s^2^(Fo^2^)+(0.041P)^2^+0.340P] where P = (Fo^2^+2Fc^2^)/3'
_refine_ls_weighting_scheme calc
_refine_ls_wR_factor_ref .067
_reflns_number_gt 1261
_reflns_number_total 1372
_reflns_threshold_expression I>2\s(I)
_cod_data_source_file qa0304.cif
_cod_data_source_block I
_cod_depositor_comments
;
The following automatic conversions were performed:
'_symmetry_cell_setting' value 'Orthorhombic' changed to 'orthorhombic'
according to '/home/saulius/struct/CIF-dictionaries/cif_core.dic'
dictionary named 'cif_core.dic' version 2.4.1 from 2010-06-29.

Automatic conversion script
Id: cif_fix_enum 1527 2010-12-29 10:47:43Z saulius 

The following automatic conversions were performed:

'_symmetry_cell_setting' value 'Orthorhombic' changed to
'orthorhombic' according to
/home/saulius/struct/CIF-dictionaries/cif_core.dic dictionary named
'cif_core.dic' version 2.4.1 from 2010-06-29.

Automatic conversion script
Id: cif_fix_values 1715 2011-07-08 13:25:40Z adriana 
;
_cod_database_code 2011050
_cod_database_fobs_code 2011050

loop_
_symmetry_equiv_pos_as_xyz
'x, y, z'
'-x+1/2, -y, z+1/2'
'-x, y+1/2, -z+1/2'
'x+1/2, -y+1/2, -z'
'-x, -y, -z'
'x-1/2, y, -z-1/2'
'x, -y-1/2, z-1/2'
'-x-1/2, y-1/2, z'

loop_
_atom_site_label
_atom_site_fract_x
_atom_site_fract_y
_atom_site_fract_z
_atom_site_U_iso_or_equiv
_atom_site_adp_type
_atom_site_calc_flag
_atom_site_refinement_flags
_atom_site_occupancy
_atom_site_disorder_assembly
_atom_site_disorder_group
_atom_site_type_symbol
O1 .62393(8) .09767(10) .17283(6) .0261(2) Uani d . 1 . . O
C2 .53423(10) .17933(13) .23110(9) .0241(2) Uani d . 1 . . C
O2 .44778(10) .24782(10) .19319(8) .0319(2) Uani d . 1 . . O
C3 .56901(11) .15962(13) .34126(9) .0232(2) Uani d . 1 . . C
Cl3 .48172(3) .23767(4) .43703(3) .03491(12) Uani d . 1 . . Cl
C4 .67404(10) .07227(13) .34605(8) .0223(2) Uani d . 1 . . C
Cl4 .75628(3) .00979(4) .44921(2) .03129(12) Uani d . 1 . . Cl
C5 .71187(11) .02966(14) .23941(9) .0235(2) Uani d . 1 . . C
O5 .79899(9) -.04691(11) .20904(7) .0310(2) Uani d . 1 . . O

loop_
_atom_site_aniso_label
_atom_site_aniso_U_11
_atom_site_aniso_U_22
_atom_site_aniso_U_33
_atom_site_aniso_U_12
_atom_site_aniso_U_13
_atom_site_aniso_U_23
O1 .0300(4) .0266(4) .0217(4) .0028(3) -.0014(3) -.0012(3)
C2 .0239(5) .0197(5) .0287(6) -.0025(4) .0006(4) -.0003(4)
O2 .0264(5) .0297(5) .0397(6) .0017(3) -.0057(4) .0047(4)
C3 .0244(5) .0210(5) .0241(5) -.0036(4) .0034(4) -.0017(4)
Cl3 .0336(2) .0363(2) .0348(2) -.00032(12) .01382(12) -.00629(12)
C4 .0235(5) .0226(5) .0209(5) -.0039(4) -.0003(4) .0011(4)
Cl4 .03173(19) .0370(2) .02518(19) -.00352(12) -.00609(11) .00644(11)
C5 .0250(5) .0203(5) .0253(6) -.0020(4) -.0001(4) -.0001(4)
O5 .0303(5) .0299(4) .0327(5) .0060(4) .0050(4) -.0028(4)

loop_
_atom_type_symbol
_atom_type_description
_atom_type_scat_dispersion_real
_atom_type_scat_dispersion_imag
_atom_type_scat_source
C C .0033 .0016 'International Tables Vol C Tables 4.2.6.8 and 6.1.1.4'
O O .0106 .0060 'International Tables Vol C Tables 4.2.6.8 and 6.1.1.4'
Cl Cl .1484 .1585 'International Tables Vol C Tables 4.2.6.8 and 6.1.1.4'

loop_
_geom_angle_atom_site_label_1
_geom_angle_atom_site_label_2
_geom_angle_atom_site_label_3
_geom_angle
C2 O1 C5 108.49(9)
O2 C2 O1 122.39(11)
O2 C2 C3 130.13(11)
O1 C2 C3 107.48(9)
C4 C3 C2 108.23(10)
C4 C3 Cl3 129.51(9)
C2 C3 Cl3 122.25(9)
C3 C4 C5 108.17(10)
C3 C4 Cl4 129.77(9)
C5 C4 Cl4 122.05(9)
O5 C5 O1 122.09(11)
O5 C5 C4 130.29(11)
O1 C5 C4 107.62(10)

loop_
_geom_bond_atom_site_label_1
_geom_bond_atom_site_label_2
_geom_bond_site_symmetry_2
_geom_bond_distance
_geom_bond_publ_flag
O1 C2 . 1.3927(14) ?
O1 C5 . 1.3929(14) ?
C2 O2 . 1.1870(15) ?
C2 C3 . 1.4886(16) ?
C3 C4 . 1.3314(17) ?
C3 Cl3 . 1.6820(12) ?
C4 C5 . 1.4864(16) ?
C4 Cl4 . 1.6829(11) ?
C5 O5 . 1.1895(15) ?

loop_
_geom_torsion_atom_site_label_1
_geom_torsion_atom_site_label_2
_geom_torsion_atom_site_label_3
_geom_torsion_atom_site_label_4
_geom_torsion
C5 O1 C2 O2 -179.59(11)
C5 O1 C2 C3 -.27(11)
O2 C2 C3 C4 179.77(12)
O1 C2 C3 C4 .53(13)
O2 C2 C3 Cl3 .61(18)
O1 C2 C3 Cl3 -178.63(7)
C2 C3 C4 C5 -.55(13)
Cl3 C3 C4 C5 178.53(9)
C2 C3 C4 Cl4 -179.23(9)
Cl3 C3 C4 Cl4 -.15(18)
C2 O1 C5 O5 -179.93(11)
C2 O1 C5 C4 -.05(11)
C3 C4 C5 O5 -179.74(13)
Cl4 C4 C5 O5 -.94(18)
C3 C4 C5 O1 .39(12)
Cl4 C4 C5 O1 179.19(8)

loop_
_cod_related_entry_id
_cod_related_entry_database
_cod_related_entry_code
1 ChemSpider 63893
